data_1530717
loop_
_publ_author_name
'Schaller, H.U.'
'Kemmler-Sack, S.'
'Ehmann, A.'

_publ_section_title
;
 System Ba Ir1-x Cox O3-y
;
_journal_name_full 'Journal of the Less-Common Metals'
_journal_page_first 299
_journal_page_last 315
_journal_volume 97
_journal_year 1984
_chemical_formula_sum 'Ba Co0.7 Ir0.3 O3'
_chemical_name_systematic 'Ba (Ir0.3 Co0.7) O3'
_space_group_IT_number 194
_symmetry_space_group_name_Hall '-P 6c 2c'
_symmetry_space_group_name_H-M 'P 63/m m c'
_cell_angle_alpha 90
_cell_angle_beta 90
_cell_angle_gamma 120
_cell_formula_units_Z 10
_cell_length_a 5.702
_cell_length_b 5.702
_cell_length_c 23.79
_cell_volume 669.853
_citation_journal_id_ASTM JCOMAH
_cod_data_source_file Schaller_JCOMAH_1984_995.cif
_cod_data_source_block Ba1Co0.7Ir0.3O3
_cod_original_formula_sum 'Ba1 Co0.7 Ir0.3 O3'
_cod_database_code 1530717

loop_
_symmetry_equiv_pos_as_xyz
x,y,z
x-y,x,z+1/2
-y,x-y,z
-x,-y,z+1/2
-x+y,-x,z
y,-x+y,z+1/2
-y,-x,-z+1/2
x-y,-y,-z
x,x-y,-z+1/2
y,x,-z
-x+y,y,-z+1/2
-x,-x+y,-z
-x,-y,-z
-x+y,-x,-z-1/2
y,-x+y,-z
x,y,-z-1/2
x-y,x,-z
-y,x-y,-z-1/2
y,x,z-1/2
-x+y,y,z
-x,-x+y,z-1/2
-y,-x,z
x-y,-y,z-1/2
x,x-y,z

loop_
_atom_site_label
_atom_site_type_symbol
_atom_site_fract_x
_atom_site_fract_y
_atom_site_fract_z
_atom_site_occupancy
_atom_site_U_iso_or_equiv
O1 O-2 0.5 0 0.25 1 0.0
Co1 Co+4 0 0 0 0.4 0.0
Ba1 Ba+2 0 0 0.25 1 0.0
Ir1 Ir+4 0 0 0 0.6 0.0
Co2 Co+4 0.3333 0.6667 0.691 0.8 0.0
O3 O-2 0.1667 -0.1667 0.05 1 0.0
O2 O-2 0.8333 0.1667 0.15 1 0.0
Co3 Co+4 0 0 0.108 0.75 0.0
Ba3 Ba+2 0.3333 0.6667 0.545 1 0.0
Ir2 Ir+4 0.3333 0.6667 0.691 0.2 0.0
Ba2 Ba+2 0.3333 0.6667 0.141 1 0.0
Ir3 Ir+4 0 0 0.108 0.25 0.0
